data_7047117
loop_
_publ_author_name
'Sekiguchi, Yoshiya'
'Meng, Fanqiang'
'Tanaka, Hiromasa'
'Eizawa, Aya'
'Arashiba, Kazuya'
'Nakajima, Kazunari'
'Yoshizawa, Kazunari'
'Nishibayashi, Yoshiaki'

_publ_section_title
;
 Synthesis and reactivity of titanium- and zirconium-dinitrogen complexes
 bearing anionic pyrrole-based PNP-type pincer ligands.
;
_journal_issue 33
_journal_name_full 'Dalton transactions (Cambridge, England : 2003)'
_journal_page_first 11322
_journal_page_last 11326
_journal_paper_doi 10.1039/c8dt02739k
_journal_volume 47
_journal_year 2018
_chemical_absolute_configuration 'CHOOSE rm ad rmad syn or unk'
_chemical_formula_moiety 'C22 H42 Cl2 N P2 Ti'
_chemical_formula_sum 'C22 H42 Cl2 N P2 Ti'
_chemical_formula_weight 501.33
_space_group_crystal_system orthorhombic
_space_group_IT_number 19
_space_group_name_Hall 'P 2ac 2ab'
_space_group_name_H-M_alt 'P 21 21 21'
_symmetry_space_group_name_Hall 'P 2ac 2ab'
_symmetry_space_group_name_H-M 'P 21 21 21'
_atom_sites_solution_hydrogens geom
_atom_sites_solution_primary direct
_atom_sites_solution_secondary difmap
_audit_update_record
;
2018-06-06 deposited with the CCDC.
2018-07-25 downloaded from the CCDC.
;
_cell_angle_alpha 90.0000
_cell_angle_beta 90.0000
_cell_angle_gamma 90.0000
_cell_formula_units_Z 4
_cell_length_a 12.5443(3)
_cell_length_b 14.5948(4)
_cell_length_c 15.2113(4)
_cell_measurement_reflns_used 23781
_cell_measurement_temperature 177
_cell_measurement_theta_max 27.48
_cell_measurement_theta_min 1.94
_cell_volume 2784.91(12)
_computing_cell_refinement 'RAPID AUTO'
_computing_data_collection 'RAPID AUTO (Rigaku, ????)'
_computing_data_reduction 'RAPID AUTO'
_computing_molecular_graphics 'CrystalStructure 4.2'
_computing_publication_material 'CrystalStructure 4.2 (Rigaku, 2017)'
_computing_structure_refinement 'SHELXL Version 2016/6 (Sheldrick, 2008)'
_computing_structure_solution SIR97
_diffrn_ambient_temperature 177
_diffrn_detector_area_resol_mean 10.000
_diffrn_measured_fraction_theta_full 1.000
_diffrn_measured_fraction_theta_max 1.000
_diffrn_measurement_device_type 'Rigaku R-AXIS RAPID'
_diffrn_measurement_method \w
_diffrn_radiation_type 'Mo K\a'
_diffrn_radiation_wavelength 0.71075
_diffrn_reflns_av_R_equivalents 0.0422
_diffrn_reflns_Laue_measured_fraction_full 1.000
_diffrn_reflns_Laue_measured_fraction_max 1.000
_diffrn_reflns_limit_h_max 16
_diffrn_reflns_limit_h_min -16
_diffrn_reflns_limit_k_max 18
_diffrn_reflns_limit_k_min -18
_diffrn_reflns_limit_l_max 19
_diffrn_reflns_limit_l_min -16
_diffrn_reflns_number 27304
_diffrn_reflns_point_group_measured_fraction_full 1.000
_diffrn_reflns_point_group_measured_fraction_max 1.000
_diffrn_reflns_theta_full 25.242
_diffrn_reflns_theta_max 27.475
_diffrn_reflns_theta_min 1.934
_diffrn_standards_number 0
_exptl_absorpt_coefficient_mu 0.622
_exptl_absorpt_correction_T_max 0.951
_exptl_absorpt_correction_T_min 0.769
_exptl_absorpt_correction_type multi-scan
_exptl_absorpt_process_details 'ABSCOR (Rigaku, 1995)'
_exptl_crystal_colour green
_exptl_crystal_density_diffrn 1.196
_exptl_crystal_density_method 'not measured'
_exptl_crystal_description chunk
_exptl_crystal_F_000 1068.00
_exptl_crystal_size_max 0.110
_exptl_crystal_size_mid 0.080
_exptl_crystal_size_min 0.080
_refine_diff_density_max 0.26
_refine_diff_density_min -0.27
_refine_ls_abs_structure_details
;
 Flack x determined using 2096 quotients [(I+)-(I-)]/[(I+)+(I-)]
 (Parsons, Flack and Wagner, Acta Cryst. B69 (2013) 249-259).
;
_refine_ls_abs_structure_Flack 0.022(9)
_refine_ls_extinction_method none
_refine_ls_goodness_of_fit_ref 1.000
_refine_ls_hydrogen_treatment constr
_refine_ls_number_parameters 265
_refine_ls_number_reflns 6384
_refine_ls_number_restraints 0
_refine_ls_R_factor_all 0.0453
_refine_ls_R_factor_gt 0.0341
_refine_ls_shift/su_max 0.001
_refine_ls_structure_factor_coef Fsqd
_refine_ls_weighting_details 'w = 1/[\s^2^(Fo^2^)+1.3750P] where P=(Fo^2^+2Fc^2^)/3'
_refine_ls_weighting_scheme calc
_refine_ls_wR_factor_gt 0.0533
_refine_ls_wR_factor_ref 0.0555
_reflns_Friedel_coverage 0.787
_reflns_Friedel_fraction_full 1.000
_reflns_Friedel_fraction_max 1.000
_reflns_number_gt 5489
_reflns_number_total 6384
_reflns_threshold_expression F^2^>2.0\s(F^2^)
_cod_data_source_file c8dt02739k2.cif
_cod_data_source_block 20171104TiPNPCl2
_cod_depositor_comments 'Adding full bibliography for 7047117--7047122.cif.'
_cod_original_cell_volume 2784.91(13)
_cod_database_code 7047117

loop_
_space_group_symop_id
_space_group_symop_operation_xyz
1 +X,+Y,+Z
2 1/2-X,-Y,1/2+Z
3 1/2+X,1/2-Y,-Z
4 -X,1/2+Y,1/2-Z

loop_
_atom_site_label
_atom_site_type_symbol
_atom_site_fract_x
_atom_site_fract_y
_atom_site_fract_z
_atom_site_U_iso_or_equiv
_atom_site_adp_type
_atom_site_occupancy
_atom_site_site_symmetry_order
_atom_site_calc_flag
_atom_site_refinement_flags_posn
_atom_site_refinement_flags_adp
Ti1 Ti 0.26645(4) 0.32162(4) 0.72736(3) 0.02758(11) Uani 1 1 d . .
Cl1 Cl 0.16349(7) 0.31439(7) 0.60434(5) 0.0536(2) Uani 1 1 d . .
Cl2 Cl 0.33834(7) 0.46644(5) 0.72152(6) 0.0473(2) Uani 1 1 d . .
P1 P 0.12031(6) 0.36397(6) 0.84155(5) 0.03556(19) Uani 1 1 d . .
P2 P 0.43493(6) 0.22282(5) 0.68296(5) 0.02961(17) Uani 1 1 d . .
N1 N 0.25764(18) 0.20992(15) 0.80792(15) 0.0305(5) Uani 1 1 d . .
C1 C 0.0746(3) 0.2470(2) 0.8613(2) 0.0426(8) Uani 1 1 d . .
H1A H 0.036366 0.243090 0.918150 0.051 Uiso 1 1 calc R U
H1B H 0.025815 0.226986 0.813917 0.051 Uiso 1 1 calc R U
C2 C 0.1724(2) 0.1880(2) 0.86300(19) 0.0375(7) Uani 1 1 d . .
C3 C 0.1965(3) 0.1133(2) 0.9117(2) 0.0507(10) Uani 1 1 d . .
H3 H 0.152162 0.085043 0.954493 0.061 Uiso 1 1 calc R U
C4 C 0.3002(3) 0.0851(2) 0.8872(2) 0.0504(9) Uani 1 1 d . .
H4 H 0.338158 0.034078 0.910080 0.060 Uiso 1 1 calc R U
C5 C 0.3354(2) 0.1441(2) 0.82514(19) 0.0352(7) Uani 1 1 d . .
C6 C 0.4407(2) 0.1473(2) 0.7792(2) 0.0421(8) Uani 1 1 d . .
H6A H 0.460923 0.084753 0.760309 0.051 Uiso 1 1 calc R U
H6B H 0.495919 0.169799 0.820344 0.051 Uiso 1 1 calc R U
C7 C -0.0013(3) 0.4318(3) 0.8095(3) 0.0640(11) Uani 1 1 d . .
C8 C -0.0634(3) 0.3772(4) 0.7417(3) 0.0864(15) Uani 1 1 d . .
H8A H -0.015822 0.359731 0.693443 0.104 Uiso 1 1 calc R U
H8B H -0.121835 0.414771 0.718669 0.104 Uiso 1 1 calc R U
H8C H -0.092617 0.321950 0.769230 0.104 Uiso 1 1 calc R U
C9 C -0.0761(3) 0.4504(4) 0.8877(3) 0.0940(17) Uani 1 1 d . .
H9A H -0.096652 0.392146 0.914877 0.113 Uiso 1 1 calc R U
H9B H -0.140103 0.482256 0.866819 0.113 Uiso 1 1 calc R U
H9C H -0.039348 0.488650 0.931059 0.113 Uiso 1 1 calc R U
C10 C 0.0349(4) 0.5224(3) 0.7680(4) 0.1023(18) Uani 1 1 d . .
H10A H -0.027517 0.556422 0.747218 0.123 Uiso 1 1 calc R U
H10B H 0.082384 0.509571 0.718346 0.123 Uiso 1 1 calc R U
H10C H 0.073005 0.558968 0.811953 0.123 Uiso 1 1 calc R U
C11 C 0.1800(3) 0.4028(2) 0.9491(2) 0.0494(9) Uani 1 1 d . .
C12 C 0.2930(3) 0.3639(3) 0.9563(2) 0.0586(10) Uani 1 1 d . .
H12A H 0.325780 0.384935 1.011106 0.070 Uiso 1 1 calc R U
H12B H 0.335597 0.384959 0.906211 0.070 Uiso 1 1 calc R U
H12C H 0.289820 0.296765 0.956039 0.070 Uiso 1 1 calc R U
C13 C 0.1167(3) 0.3691(3) 1.0292(2) 0.0715(13) Uani 1 1 d . .
H13A H 0.152922 0.388391 1.083178 0.086 Uiso 1 1 calc R U
H13B H 0.111838 0.302134 1.027760 0.086 Uiso 1 1 calc R U
H13C H 0.044791 0.395421 1.027759 0.086 Uiso 1 1 calc R U
C14 C 0.1901(3) 0.5076(3) 0.9503(3) 0.0732(13) Uani 1 1 d . .
H14A H 0.225894 0.528225 0.896538 0.088 Uiso 1 1 calc R U
H14B H 0.232035 0.526439 1.001609 0.088 Uiso 1 1 calc R U
H14C H 0.118990 0.535139 0.953567 0.088 Uiso 1 1 calc R U
C15 C 0.4118(2) 0.1434(2) 0.5878(2) 0.0377(7) Uani 1 1 d . .
C16 C 0.3101(3) 0.0902(2) 0.6105(2) 0.0496(9) Uani 1 1 d . .
H16A H 0.291995 0.049094 0.561856 0.059 Uiso 1 1 calc R U
H16B H 0.251484 0.133385 0.620264 0.059 Uiso 1 1 calc R U
H16C H 0.321955 0.054162 0.664005 0.059 Uiso 1 1 calc R U
C17 C 0.5022(3) 0.0743(2) 0.5721(3) 0.0541(10) Uani 1 1 d . .
H17A H 0.566322 0.106914 0.552907 0.065 Uiso 1 1 calc R U
H17B H 0.480526 0.030538 0.526594 0.065 Uiso 1 1 calc R U
H17C H 0.517258 0.041259 0.626819 0.065 Uiso 1 1 calc R U
C18 C 0.3921(3) 0.1983(3) 0.5035(2) 0.0558(10) Uani 1 1 d . .
H18A H 0.368188 0.156801 0.456842 0.067 Uiso 1 1 calc R U
H18B H 0.458359 0.228414 0.485438 0.067 Uiso 1 1 calc R U
H18C H 0.337171 0.244637 0.514390 0.067 Uiso 1 1 calc R U
C19 C 0.5701(2) 0.2785(2) 0.6796(3) 0.0464(8) Uani 1 1 d . .
C20 C 0.5774(3) 0.3411(2) 0.5999(3) 0.0670(12) Uani 1 1 d . .
H20A H 0.643702 0.376424 0.602571 0.080 Uiso 1 1 calc R U
H20B H 0.516421 0.383117 0.599489 0.080 Uiso 1 1 calc R U
H20C H 0.576626 0.304045 0.546128 0.080 Uiso 1 1 calc R U
C21 C 0.6637(2) 0.2114(3) 0.6791(3) 0.0726(13) Uani 1 1 d . .
H21A H 0.730716 0.245553 0.683474 0.087 Uiso 1 1 calc R U
H21B H 0.662861 0.176109 0.624332 0.087 Uiso 1 1 calc R U
H21C H 0.657374 0.169574 0.729254 0.087 Uiso 1 1 calc R U
C22 C 0.5789(3) 0.3372(3) 0.7626(3) 0.0688(12) Uani 1 1 d . .
H22A H 0.519258 0.380523 0.764725 0.083 Uiso 1 1 calc R U
H22B H 0.646306 0.371097 0.761668 0.083 Uiso 1 1 calc R U
H22C H 0.576744 0.297573 0.814593 0.083 Uiso 1 1 calc R U

loop_
_atom_site_aniso_label
_atom_site_aniso_U_11
_atom_site_aniso_U_22
_atom_site_aniso_U_33
_atom_site_aniso_U_23
_atom_site_aniso_U_13
_atom_site_aniso_U_12
Ti1 0.0305(2) 0.0279(3) 0.0244(2) 0.0018(2) 0.0000(2) 0.0038(2)
Cl1 0.0467(5) 0.0771(6) 0.0369(4) -0.0053(5) -0.0136(4) 0.0143(5)
Cl2 0.0582(5) 0.0300(4) 0.0536(5) 0.0045(4) 0.0082(4) -0.0043(4)
P1 0.0370(4) 0.0358(5) 0.0339(4) -0.0042(4) 0.0063(4) 0.0037(4)
P2 0.0269(4) 0.0271(4) 0.0348(4) -0.0023(3) 0.0000(3) 0.0003(3)
N1 0.0338(13) 0.0285(13) 0.0293(12) 0.0006(10) 0.0028(10) 0.0001(10)
C1 0.0405(18) 0.044(2) 0.044(2) -0.0072(15) 0.0083(15) -0.0072(15)
C2 0.0432(17) 0.0332(17) 0.0363(17) -0.0032(14) 0.0037(13) -0.0062(15)
C3 0.065(2) 0.040(2) 0.047(2) 0.0130(17) 0.0123(18) -0.0108(17)
C4 0.064(2) 0.034(2) 0.053(2) 0.0125(17) 0.0012(18) 0.0069(17)
C5 0.0464(17) 0.0278(16) 0.0313(17) 0.0029(13) -0.0020(14) 0.0044(14)
C6 0.0436(17) 0.0433(19) 0.0394(18) 0.0048(16) 0.0000(15) 0.0136(15)
C7 0.052(2) 0.072(3) 0.068(3) 0.000(2) 0.010(2) 0.029(2)
C8 0.047(2) 0.135(4) 0.078(3) -0.002(3) -0.010(2) 0.036(3)
C9 0.066(3) 0.114(4) 0.102(4) -0.006(3) 0.026(3) 0.047(3)
C10 0.100(4) 0.081(3) 0.126(5) 0.038(3) 0.004(3) 0.048(3)
C11 0.062(2) 0.051(2) 0.0356(19) -0.0136(17) 0.0138(17) -0.0144(18)
C12 0.068(3) 0.073(3) 0.0349(19) -0.0080(19) -0.0089(17) -0.021(2)
C13 0.086(3) 0.093(3) 0.036(2) -0.016(2) 0.018(2) -0.029(3)
C14 0.090(3) 0.060(3) 0.069(3) -0.031(2) 0.023(2) -0.019(2)
C15 0.0351(16) 0.0395(18) 0.0385(18) -0.0084(15) 0.0045(13) -0.0016(14)
C16 0.045(2) 0.047(2) 0.057(2) -0.0206(18) 0.0037(17) -0.0126(16)
C17 0.051(2) 0.054(2) 0.057(2) -0.0201(19) 0.0093(18) 0.0019(18)
C18 0.0456(19) 0.086(3) 0.0361(19) -0.008(2) 0.0042(15) 0.0031(19)
C19 0.0319(16) 0.0332(17) 0.074(2) -0.0111(18) -0.0002(16) -0.0040(14)
C20 0.060(2) 0.045(2) 0.096(3) 0.001(2) 0.021(2) -0.0199(19)
C21 0.0295(17) 0.050(2) 0.138(4) -0.014(3) -0.003(2) -0.0033(17)
C22 0.048(2) 0.059(3) 0.099(3) -0.023(2) -0.021(2) -0.0039(18)

loop_
_atom_type_symbol
_atom_type_description
_atom_type_scat_dispersion_real
_atom_type_scat_dispersion_imag
_atom_type_scat_source
C C 0.0033 0.0016
;
International Tables for Crystallography
(Vol. C, Tables 4.2.6.8 and 6.1.1.4)
;
H H 0.0000 0.0000
;
International Tables for Crystallography
(Vol. C, Table 6.1.1.4)
;
N N 0.0061 0.0033
;
International Tables for Crystallography
(Vol. C, Tables 4.2.6.8 and 6.1.1.4)
;
P P 0.1023 0.0942
;
International Tables for Crystallography
(Vol. C, Tables 4.2.6.8 and 6.1.1.4)
;
Cl Cl 0.1484 0.1585
;
International Tables for Crystallography
(Vol. C, Tables 4.2.6.8 and 6.1.1.4)
;
Ti Ti 0.2776 0.4457
;
International Tables for Crystallography
(Vol. C, Tables 4.2.6.8 and 6.1.1.4)
;

loop_
_geom_angle_atom_site_label_1
_geom_angle_atom_site_label_2
_geom_angle_atom_site_label_3
_geom_angle
N1 Ti1 Cl1 115.18(7)
N1 Ti1 Cl2 141.08(7)
Cl1 Ti1 Cl2 103.50(4)
N1 Ti1 P1 75.57(7)
Cl1 Ti1 P1 99.22(3)
Cl2 Ti1 P1 94.81(3)
N1 Ti1 P2 76.19(7)
Cl1 Ti1 P2 102.60(3)
Cl2 Ti1 P2 100.24(3)
P1 Ti1 P2 149.68(3)
C1 P1 C7 106.26(19)
C1 P1 C11 105.21(16)
C7 P1 C11 112.84(19)
C1 P1 Ti1 96.26(11)
C7 P1 Ti1 121.57(13)
C11 P1 Ti1 111.77(12)
C6 P2 C15 104.49(15)
C6 P2 C19 104.23(16)
C15 P2 C19 112.69(14)
C6 P2 Ti1 98.93(10)
C15 P2 Ti1 114.19(10)
C19 P2 Ti1 119.43(10)
C5 N1 C2 105.4(2)
C5 N1 Ti1 128.69(19)
C2 N1 Ti1 125.78(19)
C2 C1 P1 106.5(2)
C2 C1 H1A 110.4
P1 C1 H1A 110.4
C2 C1 H1B 110.4
P1 C1 H1B 110.4
H1A C1 H1B 108.6
C3 C2 N1 110.0(3)
C3 C2 C1 131.0(3)
N1 C2 C1 119.0(3)
C2 C3 C4 107.2(3)
C2 C3 H3 126.4
C4 C3 H3 126.4
C5 C4 C3 107.4(3)
C5 C4 H4 126.3
C3 C4 H4 126.3
C4 C5 N1 110.0(3)
C4 C5 C6 129.4(3)
N1 C5 C6 120.6(3)
C5 C6 P2 110.9(2)
C5 C6 H6A 109.4
P2 C6 H6A 109.4
C5 C6 H6B 109.4
P2 C6 H6B 109.4
H6A C6 H6B 108.0
C8 C7 C10 108.9(4)
C8 C7 C9 107.7(4)
C10 C7 C9 110.3(4)
C8 C7 P1 108.4(3)
C10 C7 P1 108.6(3)
C9 C7 P1 112.8(3)
C7 C8 H8A 109.5
C7 C8 H8B 109.5
H8A C8 H8B 109.5
C7 C8 H8C 109.5
H8A C8 H8C 109.5
H8B C8 H8C 109.5
C7 C9 H9A 109.5
C7 C9 H9B 109.5
H9A C9 H9B 109.5
C7 C9 H9C 109.5
H9A C9 H9C 109.5
H9B C9 H9C 109.5
C7 C10 H10A 109.5
C7 C10 H10B 109.5
H10A C10 H10B 109.5
C7 C10 H10C 109.5
H10A C10 H10C 109.5
H10B C10 H10C 109.5
C12 C11 C13 107.7(3)
C12 C11 C14 107.0(3)
C13 C11 C14 110.6(3)
C12 C11 P1 108.5(2)
C13 C11 P1 112.8(2)
C14 C11 P1 110.0(3)
C11 C12 H12A 109.5
C11 C12 H12B 109.5
H12A C12 H12B 109.5
C11 C12 H12C 109.5
H12A C12 H12C 109.5
H12B C12 H12C 109.5
C11 C13 H13A 109.5
C11 C13 H13B 109.5
H13A C13 H13B 109.5
C11 C13 H13C 109.5
H13A C13 H13C 109.5
H13B C13 H13C 109.5
C11 C14 H14A 109.5
C11 C14 H14B 109.5
H14A C14 H14B 109.5
C11 C14 H14C 109.5
H14A C14 H14C 109.5
H14B C14 H14C 109.5
C16 C15 C18 108.6(3)
C16 C15 C17 108.5(3)
C18 C15 C17 109.4(3)
C16 C15 P2 105.5(2)
C18 C15 P2 110.3(2)
C17 C15 P2 114.3(2)
C15 C16 H16A 109.5
C15 C16 H16B 109.5
H16A C16 H16B 109.5
C15 C16 H16C 109.5
H16A C16 H16C 109.5
H16B C16 H16C 109.5
C15 C17 H17A 109.5
C15 C17 H17B 109.5
H17A C17 H17B 109.5
C15 C17 H17C 109.5
H17A C17 H17C 109.5
H17B C17 H17C 109.5
C15 C18 H18A 109.5
C15 C18 H18B 109.5
H18A C18 H18B 109.5
C15 C18 H18C 109.5
H18A C18 H18C 109.5
H18B C18 H18C 109.5
C20 C19 C21 109.5(3)
C20 C19 C22 108.5(3)
C21 C19 C22 107.9(3)
C20 C19 P2 109.6(2)
C21 C19 P2 114.6(2)
C22 C19 P2 106.6(2)
C19 C20 H20A 109.5
C19 C20 H20B 109.5
H20A C20 H20B 109.5
C19 C20 H20C 109.5
H20A C20 H20C 109.5
H20B C20 H20C 109.5
C19 C21 H21A 109.5
C19 C21 H21B 109.5
H21A C21 H21B 109.5
C19 C21 H21C 109.5
H21A C21 H21C 109.5
H21B C21 H21C 109.5
C19 C22 H22A 109.5
C19 C22 H22B 109.5
H22A C22 H22B 109.5
C19 C22 H22C 109.5
H22A C22 H22C 109.5
H22B C22 H22C 109.5

loop_
_geom_bond_atom_site_label_1
_geom_bond_atom_site_label_2
_geom_bond_distance
Ti1 N1 2.042(2)
Ti1 Cl1 2.2761(9)
Ti1 Cl2 2.2996(9)
Ti1 P1 2.6000(9)
Ti1 P2 2.6461(9)
P1 C1 1.826(3)
P1 C7 1.883(4)
P1 C11 1.886(4)
P2 C6 1.834(3)
P2 C15 1.877(3)
P2 C19 1.880(3)
N1 C5 1.394(4)
N1 C2 1.396(4)
C1 C2 1.498(4)
C1 H1A 0.9900
C1 H1B 0.9900
C2 C3 1.353(4)
C3 C4 1.414(5)
C3 H3 0.9500
C4 C5 1.351(4)
C4 H4 0.9500
C5 C6 1.495(4)
C6 H6A 0.9900
C6 H6B 0.9900
C7 C8 1.519(6)
C7 C10 1.534(6)
C7 C9 1.539(5)
C8 H8A 0.9800
C8 H8B 0.9800
C8 H8C 0.9800
C9 H9A 0.9800
C9 H9B 0.9800
C9 H9C 0.9800
C10 H10A 0.9800
C10 H10B 0.9800
C10 H10C 0.9800
C11 C12 1.530(5)
C11 C13 1.535(5)
C11 C14 1.536(5)
C12 H12A 0.9800
C12 H12B 0.9800
C12 H12C 0.9800
C13 H13A 0.9800
C13 H13B 0.9800
C13 H13C 0.9800
C14 H14A 0.9800
C14 H14B 0.9800
C14 H14C 0.9800
C15 C16 1.532(4)
C15 C18 1.532(5)
C15 C17 1.536(4)
C16 H16A 0.9800
C16 H16B 0.9800
C16 H16C 0.9800
C17 H17A 0.9800
C17 H17B 0.9800
C17 H17C 0.9800
C18 H18A 0.9800
C18 H18B 0.9800
C18 H18C 0.9800
C19 C20 1.522(5)
C19 C21 1.529(4)
C19 C22 1.529(5)
C20 H20A 0.9800
C20 H20B 0.9800
C20 H20C 0.9800
C21 H21A 0.9800
C21 H21B 0.9800
C21 H21C 0.9800
C22 H22A 0.9800
C22 H22B 0.9800
C22 H22C 0.9800

loop_
_geom_torsion_atom_site_label_1
_geom_torsion_atom_site_label_2
_geom_torsion_atom_site_label_3
_geom_torsion_atom_site_label_4
_geom_torsion
C7 P1 C1 C2 165.2(2)
C11 P1 C1 C2 -74.9(2)
Ti1 P1 C1 C2 39.7(2)
C5 N1 C2 C3 0.4(3)
Ti1 N1 C2 C3 -175.4(2)
C5 N1 C2 C1 179.4(3)
Ti1 N1 C2 C1 3.6(4)
P1 C1 C2 C3 144.3(3)
P1 C1 C2 N1 -34.5(3)
N1 C2 C3 C4 -0.6(4)
C1 C2 C3 C4 -179.4(3)
C2 C3 C4 C5 0.5(4)
C3 C4 C5 N1 -0.3(4)
C3 C4 C5 C6 177.9(3)
C2 N1 C5 C4 -0.1(3)
Ti1 N1 C5 C4 175.6(2)
C2 N1 C5 C6 -178.4(3)
Ti1 N1 C5 C6 -2.7(4)
C4 C5 C6 P2 166.2(3)
N1 C5 C6 P2 -15.9(4)
C15 P2 C6 C5 -97.3(2)
C19 P2 C6 C5 144.2(2)
Ti1 P2 C6 C5 20.7(2)
C1 P1 C7 C8 -46.4(3)
C11 P1 C7 C8 -161.2(3)
Ti1 P1 C7 C8 61.8(3)
C1 P1 C7 C10 -164.6(3)
C11 P1 C7 C10 80.6(3)
Ti1 P1 C7 C10 -56.4(4)
C1 P1 C7 C9 72.8(4)
C11 P1 C7 C9 -42.0(4)
Ti1 P1 C7 C9 -179.0(3)
C1 P1 C11 C12 80.5(3)
C7 P1 C11 C12 -164.1(3)
Ti1 P1 C11 C12 -22.9(3)
C1 P1 C11 C13 -38.8(3)
C7 P1 C11 C13 76.7(3)
Ti1 P1 C11 C13 -142.1(3)
C1 P1 C11 C14 -162.8(3)
C7 P1 C11 C14 -47.3(3)
Ti1 P1 C11 C14 93.9(3)
C6 P2 C15 C16 56.2(2)
C19 P2 C15 C16 168.7(2)
Ti1 P2 C15 C16 -50.8(2)
C6 P2 C15 C18 173.4(2)
C19 P2 C15 C18 -74.1(2)
Ti1 P2 C15 C18 66.4(2)
C6 P2 C15 C17 -62.9(3)
C19 P2 C15 C17 49.7(3)
Ti1 P2 C15 C17 -169.8(2)
C6 P2 C19 C20 177.9(2)
C15 P2 C19 C20 65.2(3)
Ti1 P2 C19 C20 -73.0(3)
C6 P2 C19 C21 54.4(3)
C15 P2 C19 C21 -58.3(3)
Ti1 P2 C19 C21 163.5(3)
C6 P2 C19 C22 -64.9(3)
C15 P2 C19 C22 -177.5(2)
Ti1 P2 C19 C22 44.2(3)
